data_4083402
loop_
_publ_author_name
'Wei, Peng-Hui'
'Xu, Ling'
'Song, Li-Cheng'
'Zhang, Wen-Xiong'
'Xi, Zhenfeng'

_publ_section_title
;
 Cyclopentadienyl-Like Ligand as a Reactive Site in Half-Sandwich
 Bis(amidinato) Rare-Earth-Metal Complexes: An Efficient Application in
 Catalytic Addition of Amines to Carbodiimides
;
_journal_issue 11
_journal_name_full Organometallics
_journal_page_first 2784
_journal_paper_doi 10.1021/om5002793
_journal_volume 33
_journal_year 2014
_chemical_formula_sum 'C57 H66 N4 Si Y'
_chemical_formula_weight 924.14
_chemical_name_systematic
; 
 ? 
;
_space_group_IT_number 14
_symmetry_cell_setting monoclinic
_symmetry_space_group_name_Hall '-P 2ybc'
_symmetry_space_group_name_H-M 'P 1 21/c 1'
_atom_sites_solution_hydrogens geom
_atom_sites_solution_primary direct
_atom_sites_solution_secondary difmap
_audit_creation_method SHELXL-97
_cell_angle_alpha 90.00
_cell_angle_beta 99.06(3)
_cell_angle_gamma 90.00
_cell_formula_units_Z 4
_cell_length_a 13.935(3)
_cell_length_b 15.353(3)
_cell_length_c 24.363(5)
_cell_measurement_temperature 173(2)
_cell_measurement_theta_max 27.46
_cell_measurement_theta_min 1.48
_cell_volume 5147.3(19)
_computing_cell_refinement 'CrystalClear (Rigaku Inc., 2008)'
_computing_data_collection 'CrystalClear (Rigaku Inc., 2008)'
_computing_data_reduction 'CrystalClear (Rigaku Inc., 2008)'
_computing_molecular_graphics
; 
 Mercury: visualization and analysis of crystal structures, C. F. Macrae, 
 P. R. Edgington, P. McCabe, E. Pidcock, G. P. Shields, R. Taylor, 
 M. Towler and J. van de Streek, J. Appl. Cryst., 39, 453-457, 2006. 
;
_computing_publication_material 'SHELX-97 (Sheldrick, 2008)'
_computing_structure_refinement 'SHELX-97 (Sheldrick, 2008)'
_computing_structure_solution 'SHELX-97 (Sheldrick, 2008)'
_diffrn_ambient_temperature 173(2)
_diffrn_detector_area_resol_mean 28.5714
_diffrn_measured_fraction_theta_full 0.997
_diffrn_measured_fraction_theta_max 0.997
_diffrn_measurement_device_type 'MM007HF + CCD (Saturn724+)'
_diffrn_measurement_method '\w scans at fixed \c = 45\%'
_diffrn_radiation_monochromator Confocal
_diffrn_radiation_source 'Rotating Anode'
_diffrn_radiation_type MoK\a
_diffrn_radiation_wavelength 0.71073
_diffrn_reflns_av_R_equivalents 0.0784
_diffrn_reflns_av_sigmaI/netI 0.0735
_diffrn_reflns_limit_h_max 18
_diffrn_reflns_limit_h_min -18
_diffrn_reflns_limit_k_max 19
_diffrn_reflns_limit_k_min -19
_diffrn_reflns_limit_l_max 31
_diffrn_reflns_limit_l_min -29
_diffrn_reflns_number 41963
_diffrn_reflns_theta_full 27.46
_diffrn_reflns_theta_max 27.46
_diffrn_reflns_theta_min 1.48
_exptl_absorpt_coefficient_mu 1.196
_exptl_absorpt_correction_T_max 0.8898
_exptl_absorpt_correction_T_min 0.7156
_exptl_absorpt_correction_type multi-scan
_exptl_absorpt_process_details 'CrystalClear (Rigaku Inc., 2008)'
_exptl_crystal_colour colorless
_exptl_crystal_density_diffrn 1.192
_exptl_crystal_density_method 'not measured'
_exptl_crystal_description plate
_exptl_crystal_F_000 1956
_exptl_crystal_size_max 0.30
_exptl_crystal_size_mid 0.20
_exptl_crystal_size_min 0.10
_refine_diff_density_max 0.392
_refine_diff_density_min -0.353
_refine_diff_density_rms 0.068
_refine_ls_extinction_method none
_refine_ls_goodness_of_fit_ref 1.225
_refine_ls_hydrogen_treatment none
_refine_ls_matrix_type full
_refine_ls_number_parameters 580
_refine_ls_number_reflns 11732
_refine_ls_number_restraints 0
_refine_ls_restrained_S_all 1.225
_refine_ls_R_factor_all 0.1052
_refine_ls_R_factor_gt 0.0855
_refine_ls_shift/su_max 0.002
_refine_ls_shift/su_mean 0.000
_refine_ls_structure_factor_coef Fsqd
_refine_ls_weighting_details 'calc w=1/[\s^2^(Fo^2^)+(0.0326P)^2^+5.8792P] where P=(Fo^2^+2Fc^2^)/3'
_refine_ls_weighting_scheme calc
_refine_ls_wR_factor_gt 0.1469
_refine_ls_wR_factor_ref 0.1548
_reflns_number_gt 9812
_reflns_number_total 11732
_reflns_threshold_expression >2sigma(I)
_cod_data_source_file om5002793_si_002.cif
_cod_data_source_block 3
_cod_depositor_comments 'Adding full bibliography for 4083401--4083407.cif.'
_cod_original_cell_volume 5147.6(18)
_cod_original_sg_symbol_H-M P2(1)/c
_cod_database_code 4083402

loop_
_symmetry_equiv_pos_as_xyz
'x, y, z'
'-x, y+1/2, -z+1/2'
'-x, -y, -z'
'x, -y-1/2, z-1/2'

loop_
_atom_site_label
_atom_site_type_symbol
_atom_site_fract_x
_atom_site_fract_y
_atom_site_fract_z
_atom_site_U_iso_or_equiv
_atom_site_adp_type
_atom_site_occupancy
_atom_site_symmetry_multiplicity
_atom_site_calc_flag
_atom_site_refinement_flags
Y1 Y 0.77449(2) 0.41251(2) 0.719589(14) 0.02832(10) Uani 1 1 d .
Si1 Si 0.87993(11) 0.53816(9) 0.85475(5) 0.0525(4) Uani 1 1 d .
C1 C 0.8498(3) 0.4290(3) 0.82351(15) 0.0332(9) Uani 1 1 d .
C2 C 0.9112(3) 0.3696(3) 0.79964(15) 0.0361(9) Uani 1 1 d .
C3 C 0.8602(3) 0.2910(3) 0.78675(16) 0.0340(9) Uani 1 1 d .
C4 C 0.7670(3) 0.2994(2) 0.80258(15) 0.0324(8) Uani 1 1 d .
C5 C 0.7601(3) 0.3831(3) 0.82514(15) 0.0319(8) Uani 1 1 d .
C6 C 1.0132(3) 0.3871(3) 0.78838(19) 0.0518(12) Uani 1 1 d .
H6A H 1.0349 0.3382 0.7676 0.078 Uiso 1 1 calc R
H6B H 1.0571 0.3938 0.8237 0.078 Uiso 1 1 calc R
H6C H 1.0136 0.4406 0.7665 0.078 Uiso 1 1 calc R
C7 C 0.8971(4) 0.2121(3) 0.76035(19) 0.0522(12) Uani 1 1 d .
H7A H 0.9353 0.1762 0.7891 0.078 Uiso 1 1 calc R
H7B H 0.9381 0.2304 0.7333 0.078 Uiso 1 1 calc R
H7C H 0.8420 0.1782 0.7415 0.078 Uiso 1 1 calc R
C8 C 0.6913(3) 0.2289(3) 0.79911(18) 0.0455(11) Uani 1 1 d .
H8A H 0.6265 0.2553 0.7934 0.068 Uiso 1 1 calc R
H8B H 0.7007 0.1953 0.8338 0.068 Uiso 1 1 calc R
H8C H 0.6976 0.1902 0.7679 0.068 Uiso 1 1 calc R
C9 C 0.6734(3) 0.4154(3) 0.85018(18) 0.0471(11) Uani 1 1 d .
H9A H 0.6819 0.3999 0.8897 0.071 Uiso 1 1 calc R
H9B H 0.6139 0.3883 0.8308 0.071 Uiso 1 1 calc R
H9C H 0.6684 0.4788 0.8463 0.071 Uiso 1 1 calc R
C10 C 0.7899(5) 0.6220(3) 0.8252(2) 0.0798(18) Uani 1 1 d .
H10A H 0.7258 0.6069 0.8340 0.120 Uiso 1 1 calc R
H10B H 0.7869 0.6244 0.7848 0.120 Uiso 1 1 calc R
H10C H 0.8097 0.6790 0.8413 0.120 Uiso 1 1 calc R
C11 C 1.0033(5) 0.5753(4) 0.8432(4) 0.116(3) Uani 1 1 d .
H11A H 1.0029 0.5853 0.8034 0.174 Uiso 1 1 calc R
H11B H 1.0515 0.5305 0.8565 0.174 Uiso 1 1 calc R
H11C H 1.0201 0.6296 0.8636 0.174 Uiso 1 1 calc R
C12 C 0.8835(5) 0.5322(4) 0.9311(2) 0.096(2) Uani 1 1 d .
H12A H 0.9259 0.4842 0.9462 0.144 Uiso 1 1 calc R
H12B H 0.8178 0.5222 0.9393 0.144 Uiso 1 1 calc R
H12C H 0.9087 0.5872 0.9481 0.144 Uiso 1 1 calc R
C13 C 0.8147(3) 0.3337(3) 0.62298(15) 0.0327(8) Uani 1 1 d .
C14 C 0.9748(3) 0.4008(3) 0.64139(15) 0.0344(9) Uani 1 1 d .
C15 C 1.0120(3) 0.4843(3) 0.65034(17) 0.0422(10) Uani 1 1 d .
H15 H 0.9732 0.5287 0.6629 0.051 Uiso 1 1 calc R
C16 C 1.1057(3) 0.5035(3) 0.64106(17) 0.0462(11) Uani 1 1 d .
H16 H 1.1303 0.5608 0.6478 0.055 Uiso 1 1 calc R
C17 C 1.1636(3) 0.4406(3) 0.62227(17) 0.0416(10) Uani 1 1 d .
C18 C 1.1264(3) 0.3579(3) 0.61498(18) 0.0454(11) Uani 1 1 d .
H18 H 1.1655 0.3133 0.6030 0.054 Uiso 1 1 calc R
C19 C 1.0340(3) 0.3376(3) 0.62449(17) 0.0411(10) Uani 1 1 d .
H19 H 1.0110 0.2795 0.6193 0.049 Uiso 1 1 calc R
C20 C 1.2648(3) 0.4622(3) 0.61095(19) 0.0536(12) Uani 1 1 d .
H20A H 1.2611 0.4830 0.5726 0.080 Uiso 1 1 calc R
H20B H 1.3055 0.4099 0.6162 0.080 Uiso 1 1 calc R
H20C H 1.2932 0.5077 0.6367 0.080 Uiso 1 1 calc R
C21 C 0.8212(3) 0.3072(3) 0.56446(16) 0.0376(9) Uani 1 1 d .
C22 C 0.8046(3) 0.2213(3) 0.54774(19) 0.0495(11) Uani 1 1 d .
H22 H 0.7884 0.1791 0.5733 0.059 Uiso 1 1 calc R
C23 C 0.8117(3) 0.1975(4) 0.4942(2) 0.0635(15) Uani 1 1 d .
H23 H 0.8010 0.1384 0.4833 0.076 Uiso 1 1 calc R
C24 C 0.8337(3) 0.2569(5) 0.4563(2) 0.0710(18) Uani 1 1 d .
H24 H 0.8380 0.2393 0.4194 0.085 Uiso 1 1 calc R
C25 C 0.8496(4) 0.3428(4) 0.47224(19) 0.0646(15) Uani 1 1 d .
H25 H 0.8646 0.3845 0.4461 0.078 Uiso 1 1 calc R
C26 C 0.8437(3) 0.3684(3) 0.52641(18) 0.0480(11) Uani 1 1 d .
H26 H 0.8550 0.4274 0.5373 0.058 Uiso 1 1 calc R
C27 C 0.6499(3) 0.2796(3) 0.62001(15) 0.0345(9) Uani 1 1 d .
C28 C 0.6108(3) 0.2036(3) 0.63797(17) 0.0418(10) Uani 1 1 d .
H28 H 0.6486 0.1689 0.6656 0.050 Uiso 1 1 calc R
C29 C 0.5176(3) 0.1777(3) 0.61608(19) 0.0482(11) Uani 1 1 d .
H29 H 0.4927 0.1254 0.6293 0.058 Uiso 1 1 calc R
C30 C 0.4595(3) 0.2252(3) 0.57583(19) 0.0468(11) Uani 1 1 d .
C31 C 0.4992(3) 0.3006(3) 0.55711(18) 0.0477(11) Uani 1 1 d .
H31 H 0.4617 0.3345 0.5289 0.057 Uiso 1 1 calc R
C32 C 0.5926(3) 0.3272(3) 0.57894(17) 0.0441(10) Uani 1 1 d .
H32 H 0.6178 0.3791 0.5654 0.053 Uiso 1 1 calc R
C33 C 0.3571(3) 0.1993(4) 0.5532(2) 0.0674(15) Uani 1 1 d .
H33A H 0.3120 0.2321 0.5724 0.101 Uiso 1 1 calc R
H33B H 0.3488 0.1368 0.5592 0.101 Uiso 1 1 calc R
H33C H 0.3437 0.2121 0.5134 0.101 Uiso 1 1 calc R
C34 C 0.6420(3) 0.5411(2) 0.67826(16) 0.0333(9) Uani 1 1 d .
C35 C 0.7762(3) 0.6029(2) 0.64004(16) 0.0334(9) Uani 1 1 d .
C36 C 0.8446(3) 0.6661(3) 0.65807(18) 0.0429(10) Uani 1 1 d .
H36 H 0.8627 0.6762 0.6968 0.051 Uiso 1 1 calc R
C37 C 0.8870(3) 0.7147(3) 0.62063(19) 0.0478(11) Uani 1 1 d .
H37 H 0.9346 0.7568 0.6344 0.057 Uiso 1 1 calc R
C38 C 0.8625(3) 0.7041(3) 0.56430(19) 0.0442(10) Uani 1 1 d .
C39 C 0.7949(3) 0.6390(3) 0.54638(18) 0.0493(11) Uani 1 1 d .
H39 H 0.7774 0.6286 0.5077 0.059 Uiso 1 1 calc R
C40 C 0.7525(3) 0.5892(3) 0.58348(17) 0.0427(10) Uani 1 1 d .
H40 H 0.7069 0.5452 0.5699 0.051 Uiso 1 1 calc R
C41 C 0.9059(4) 0.7587(4) 0.5232(2) 0.0640(14) Uani 1 1 d .
H41A H 0.9558 0.7971 0.5431 0.096 Uiso 1 1 calc R
H41B H 0.8548 0.7940 0.5015 0.096 Uiso 1 1 calc R
H41C H 0.9353 0.7207 0.4981 0.096 Uiso 1 1 calc R
C42 C 0.5706(3) 0.6013(3) 0.64540(16) 0.0363(9) Uani 1 1 d .
C43 C 0.5834(3) 0.6912(3) 0.65053(18) 0.0425(10) Uani 1 1 d .
H43 H 0.6352 0.7137 0.6767 0.051 Uiso 1 1 calc R
C44 C 0.5224(3) 0.7476(3) 0.6183(2) 0.0533(12) Uani 1 1 d .
H44 H 0.5317 0.8087 0.6224 0.064 Uiso 1 1 calc R
C45 C 0.4479(4) 0.7160(3) 0.5801(2) 0.0563(13) Uani 1 1 d .
H45 H 0.4063 0.7551 0.5573 0.068 Uiso 1 1 calc R
C46 C 0.4335(3) 0.6278(4) 0.57466(19) 0.0536(13) Uani 1 1 d .
H46 H 0.3815 0.6065 0.5482 0.064 Uiso 1 1 calc R
C47 C 0.4936(3) 0.5691(3) 0.60719(17) 0.0426(10) Uani 1 1 d .
H47 H 0.4824 0.5082 0.6035 0.051 Uiso 1 1 calc R
C48 C 0.5238(3) 0.4563(3) 0.72004(16) 0.0355(9) Uani 1 1 d .
C49 C 0.4697(3) 0.5185(3) 0.74322(17) 0.0402(10) Uani 1 1 d .
H49 H 0.4928 0.5766 0.7480 0.048 Uiso 1 1 calc R
C50 C 0.3825(3) 0.4957(3) 0.75932(18) 0.0448(10) Uani 1 1 d .
H50 H 0.3465 0.5391 0.7750 0.054 Uiso 1 1 calc R
C51 C 0.3456(3) 0.4119(3) 0.75340(17) 0.0426(10) Uani 1 1 d .
C52 C 0.3995(3) 0.3505(3) 0.72965(18) 0.0442(10) Uani 1 1 d .
H52 H 0.3760 0.2926 0.7245 0.053 Uiso 1 1 calc R
C53 C 0.4877(3) 0.3728(3) 0.71324(17) 0.0393(10) Uani 1 1 d .
H53 H 0.5235 0.3297 0.6971 0.047 Uiso 1 1 calc R
C54 C 0.2491(3) 0.3890(4) 0.7705(2) 0.0597(14) Uani 1 1 d .
H54A H 0.2125 0.4425 0.7746 0.090 Uiso 1 1 calc R
H54B H 0.2602 0.3577 0.8060 0.090 Uiso 1 1 calc R
H54C H 0.2120 0.3520 0.7420 0.090 Uiso 1 1 calc R
N1 N 0.8804(2) 0.3839(2) 0.65399(13) 0.0355(8) Uani 1 1 d .
N2 N 0.7396(2) 0.3096(2) 0.64845(13) 0.0346(7) Uani 1 1 d .
N4 N 0.6180(2) 0.4721(2) 0.70695(13) 0.0361(8) Uani 1 1 d .
N3 N 0.7381(2) 0.5504(2) 0.67971(13) 0.0352(7) Uani 1 1 d .
C55 C 0.4652(4) 0.0197(4) 0.4761(2) 0.0761(17) Uani 1 1 d .
H55A H 0.4627 0.0835 0.4815 0.091 Uiso 1 1 calc R
H55B H 0.4907 0.0090 0.4410 0.091 Uiso 1 1 calc R
C56 C 0.3639(5) -0.0164(4) 0.4708(3) 0.091(2) Uani 1 1 d .
H56A H 0.3388 -0.0064 0.5060 0.109 Uiso 1 1 calc R
H56B H 0.3664 -0.0801 0.4649 0.109 Uiso 1 1 calc R
C57 C 0.2937(6) 0.0235(5) 0.4234(3) 0.123(3) Uani 1 1 d .
H57A H 0.2923 0.0868 0.4282 0.184 Uiso 1 1 calc R
H57B H 0.2285 -0.0003 0.4236 0.184 Uiso 1 1 calc R
H57C H 0.3150 0.0097 0.3880 0.184 Uiso 1 1 calc R

loop_
_atom_site_aniso_label
_atom_site_aniso_U_11
_atom_site_aniso_U_22
_atom_site_aniso_U_33
_atom_site_aniso_U_23
_atom_site_aniso_U_13
_atom_site_aniso_U_12
Y1 0.02401(17) 0.0332(2) 0.02814(19) 0.00305(17) 0.00545(13) 0.00020(15)
Si1 0.0690(9) 0.0417(8) 0.0451(7) -0.0055(6) 0.0041(6) -0.0184(6)
C1 0.036(2) 0.036(2) 0.0270(19) 0.0006(17) 0.0033(15) -0.0055(16)
C2 0.030(2) 0.048(3) 0.030(2) 0.0072(18) 0.0045(16) 0.0010(18)
C3 0.035(2) 0.035(2) 0.033(2) 0.0048(17) 0.0057(16) 0.0042(17)
C4 0.035(2) 0.032(2) 0.030(2) 0.0015(17) 0.0067(16) -0.0051(16)
C5 0.031(2) 0.038(2) 0.0267(19) 0.0020(17) 0.0055(15) -0.0007(16)
C6 0.028(2) 0.079(3) 0.048(3) 0.012(2) 0.0060(19) -0.006(2)
C7 0.060(3) 0.044(3) 0.052(3) 0.002(2) 0.009(2) 0.017(2)
C8 0.052(3) 0.041(3) 0.044(2) 0.003(2) 0.007(2) -0.013(2)
C9 0.045(2) 0.059(3) 0.042(2) -0.002(2) 0.0196(19) 0.001(2)
C10 0.120(5) 0.045(3) 0.073(4) -0.010(3) 0.009(4) 0.002(3)
C11 0.098(5) 0.067(4) 0.188(8) -0.035(5) 0.037(5) -0.049(4)
C12 0.159(7) 0.066(4) 0.055(4) -0.023(3) -0.003(4) -0.016(4)
C13 0.032(2) 0.033(2) 0.033(2) 0.0029(17) 0.0045(16) 0.0035(16)
C14 0.0286(19) 0.046(2) 0.0285(19) 0.0014(18) 0.0060(15) -0.0067(17)
C15 0.036(2) 0.048(3) 0.045(2) -0.004(2) 0.0151(19) 0.0009(19)
C16 0.044(3) 0.049(3) 0.048(3) -0.002(2) 0.014(2) -0.016(2)
C17 0.030(2) 0.057(3) 0.038(2) 0.005(2) 0.0057(17) -0.0061(19)
C18 0.038(2) 0.047(3) 0.053(3) 0.006(2) 0.014(2) 0.008(2)
C19 0.034(2) 0.039(2) 0.051(3) 0.003(2) 0.0111(19) 0.0013(18)
C20 0.035(2) 0.074(4) 0.052(3) 0.006(3) 0.008(2) -0.005(2)
C21 0.0262(19) 0.054(3) 0.032(2) -0.0008(19) 0.0031(16) 0.0040(18)
C22 0.036(2) 0.060(3) 0.052(3) -0.018(2) 0.005(2) -0.005(2)
C23 0.041(3) 0.084(4) 0.063(3) -0.035(3) 0.003(2) -0.003(3)
C24 0.039(3) 0.130(6) 0.042(3) -0.028(3) 0.001(2) 0.013(3)
C25 0.053(3) 0.108(5) 0.035(3) 0.015(3) 0.011(2) 0.023(3)
C26 0.041(2) 0.060(3) 0.043(2) 0.008(2) 0.0079(19) 0.012(2)
C27 0.0281(19) 0.045(2) 0.031(2) -0.0045(18) 0.0053(16) -0.0050(17)
C28 0.038(2) 0.043(2) 0.044(2) -0.001(2) 0.0053(19) -0.0023(19)
C29 0.040(2) 0.045(3) 0.061(3) -0.011(2) 0.014(2) -0.014(2)
C30 0.033(2) 0.059(3) 0.048(3) -0.015(2) 0.0072(19) -0.006(2)
C31 0.034(2) 0.067(3) 0.040(2) -0.001(2) -0.0004(18) 0.005(2)
C32 0.042(2) 0.053(3) 0.038(2) 0.002(2) 0.0077(19) -0.004(2)
C33 0.032(3) 0.087(4) 0.081(4) -0.027(3) 0.003(2) -0.005(2)
C34 0.030(2) 0.033(2) 0.037(2) -0.0002(17) 0.0059(16) -0.0022(16)
C35 0.0266(19) 0.031(2) 0.042(2) 0.0064(18) 0.0040(16) 0.0013(15)
C36 0.039(2) 0.047(3) 0.042(2) 0.001(2) 0.0042(18) -0.0070(19)
C37 0.042(3) 0.042(3) 0.058(3) 0.005(2) 0.004(2) -0.009(2)
C38 0.033(2) 0.047(3) 0.053(3) 0.015(2) 0.0092(19) -0.0016(19)
C39 0.045(3) 0.065(3) 0.038(2) 0.005(2) 0.008(2) -0.007(2)
C40 0.041(2) 0.043(2) 0.043(2) -0.001(2) 0.0050(18) -0.010(2)
C41 0.050(3) 0.074(4) 0.067(3) 0.027(3) 0.010(2) -0.016(3)
C42 0.0296(19) 0.042(2) 0.038(2) 0.0043(19) 0.0101(16) 0.0015(17)
C43 0.042(2) 0.039(2) 0.048(3) 0.005(2) 0.0125(19) 0.0015(19)
C44 0.046(3) 0.047(3) 0.071(3) 0.013(2) 0.020(2) 0.011(2)
C45 0.049(3) 0.063(3) 0.062(3) 0.027(3) 0.023(2) 0.025(2)
C46 0.031(2) 0.085(4) 0.045(3) 0.016(3) 0.0063(19) 0.006(2)
C47 0.034(2) 0.051(3) 0.044(2) 0.003(2) 0.0106(18) -0.0020(19)
C48 0.0238(19) 0.044(2) 0.038(2) 0.0086(19) 0.0056(16) -0.0011(17)
C49 0.039(2) 0.038(2) 0.044(2) 0.0009(19) 0.0093(18) -0.0008(18)
C50 0.036(2) 0.052(3) 0.049(3) -0.001(2) 0.0167(19) 0.007(2)
C51 0.027(2) 0.059(3) 0.044(2) 0.008(2) 0.0098(17) -0.002(2)
C52 0.037(2) 0.043(3) 0.053(3) 0.003(2) 0.010(2) -0.0070(19)
C53 0.028(2) 0.044(2) 0.048(2) 0.002(2) 0.0119(18) 0.0047(18)
C54 0.039(3) 0.074(4) 0.071(3) 0.008(3) 0.023(2) 0.000(2)
N1 0.0315(17) 0.0402(19) 0.0359(18) -0.0018(15) 0.0093(14) -0.0030(14)
N2 0.0303(17) 0.0400(19) 0.0332(17) 0.0001(15) 0.0045(13) -0.0076(14)
N4 0.0250(16) 0.042(2) 0.0426(19) 0.0067(16) 0.0082(14) -0.0020(14)
N3 0.0272(16) 0.0378(19) 0.0400(19) 0.0076(15) 0.0038(14) -0.0057(14)
C55 0.085(5) 0.070(4) 0.078(4) -0.021(3) 0.029(3) -0.014(3)
C56 0.093(5) 0.086(5) 0.096(5) -0.028(4) 0.023(4) -0.022(4)
C57 0.123(7) 0.116(7) 0.119(7) -0.022(5) -0.013(5) 0.000(5)

loop_
_atom_type_symbol
_atom_type_description
_atom_type_scat_dispersion_real
_atom_type_scat_dispersion_imag
_atom_type_scat_source
C C 0.0033 0.0016 'International Tables Vol C Tables 4.2.6.8 and 6.1.1.4'
H H 0.0000 0.0000 'International Tables Vol C Tables 4.2.6.8 and 6.1.1.4'
N N 0.0061 0.0033 'International Tables Vol C Tables 4.2.6.8 and 6.1.1.4'
Si Si 0.0817 0.0704 'International Tables Vol C Tables 4.2.6.8 and 6.1.1.4'
Y Y -2.7962 3.5667 'International Tables Vol C Tables 4.2.6.8 and 6.1.1.4'

loop_
_geom_angle_atom_site_label_1
_geom_angle_atom_site_label_2
_geom_angle_atom_site_label_3
_geom_angle
_geom_angle_site_symmetry_1
_geom_angle_site_symmetry_3
N2 Y1 N4 94.94(12) . .
N2 Y1 N3 107.21(11) . .
N4 Y1 N3 57.16(11) . .
N2 Y1 N1 57.06(11) . .
N4 Y1 N1 130.31(11) . .
N3 Y1 N1 90.27(11) . .
N2 Y1 C2 115.39(13) . .
N4 Y1 C2 139.38(12) . .
N3 Y1 C2 128.74(12) . .
N1 Y1 C2 89.90(12) . .
N2 Y1 C1 142.50(12) . .
N4 Y1 C1 108.40(12) . .
N3 Y1 C1 110.06(12) . .
N1 Y1 C1 118.33(12) . .
C2 Y1 C1 32.13(12) . .
N2 Y1 C3 90.17(12) . .
N4 Y1 C3 132.78(11) . .
N3 Y1 C3 159.97(12) . .
N1 Y1 C3 91.04(11) . .
C2 Y1 C3 31.30(12) . .
C1 Y1 C3 52.43(12) . .
N2 Y1 C5 124.45(12) . .
N4 Y1 C5 89.03(12) . .
N3 Y1 C5 120.67(12) . .
N1 Y1 C5 140.34(12) . .
C2 Y1 C5 52.01(12) . .
C1 Y1 C5 31.87(11) . .
C3 Y1 C5 51.24(12) . .
N2 Y1 C4 95.35(12) . .
N4 Y1 C4 101.93(12) . .
N3 Y1 C4 149.76(12) . .
N1 Y1 C4 119.27(12) . .
C2 Y1 C4 51.54(12) . .
C1 Y1 C4 52.05(12) . .
C3 Y1 C4 30.89(11) . .
C5 Y1 C4 30.62(11) . .
N2 Y1 C13 28.94(11) . .
N4 Y1 C13 111.49(11) . .
N3 Y1 C13 95.80(11) . .
N1 Y1 C13 28.69(11) . .
C2 Y1 C13 107.74(12) . .
C1 Y1 C13 139.77(12) . .
C3 Y1 C13 94.91(11) . .
C5 Y1 C13 143.47(12) . .
C4 Y1 C13 113.18(12) . .
N2 Y1 C34 99.37(11) . .
N4 Y1 C34 28.73(10) . .
N3 Y1 C34 28.77(10) . .
N1 Y1 C34 109.51(11) . .
C2 Y1 C34 145.23(12) . .
C1 Y1 C34 115.30(12) . .
C3 Y1 C34 159.37(11) . .
C5 Y1 C34 108.97(11) . .
C4 Y1 C34 129.12(11) . .
C13 Y1 C34 102.30(11) . .
C12 Si1 C1 109.5(2) . .
C12 Si1 C10 109.4(3) . .
C1 Si1 C10 111.7(2) . .
C12 Si1 C11 106.6(4) . .
C1 Si1 C11 111.4(3) . .
C10 Si1 C11 108.0(3) . .
C2 C1 C5 106.0(3) . .
C2 C1 Si1 128.9(3) . .
C5 C1 Si1 124.7(3) . .
C2 C1 Y1 73.6(2) . .
C5 C1 Y1 76.1(2) . .
Si1 C1 Y1 121.14(18) . .
C3 C2 C1 108.8(3) . .
C3 C2 C6 124.5(4) . .
C1 C2 C6 126.7(4) . .
C3 C2 Y1 76.4(2) . .
C1 C2 Y1 74.2(2) . .
C6 C2 Y1 114.8(3) . .
C2 C3 C4 108.3(3) . .
C2 C3 C7 126.2(4) . .
C4 C3 C7 125.5(4) . .
C2 C3 Y1 72.3(2) . .
C4 C3 Y1 76.1(2) . .
C7 C3 Y1 117.2(3) . .
C5 C4 C3 108.1(3) . .
C5 C4 C8 126.1(4) . .
C3 C4 C8 125.7(4) . .
C5 C4 Y1 73.5(2) . .
C3 C4 Y1 73.0(2) . .
C8 C4 Y1 122.3(3) . .
C4 C5 C1 108.8(3) . .
C4 C5 C9 124.2(4) . .
C1 C5 C9 126.9(4) . .
C4 C5 Y1 75.9(2) . .
C1 C5 Y1 72.0(2) . .
C9 C5 Y1 121.4(3) . .
C2 C6 H6A 109.5 . .
C2 C6 H6B 109.5 . .
H6A C6 H6B 109.5 . .
C2 C6 H6C 109.5 . .
H6A C6 H6C 109.5 . .
H6B C6 H6C 109.5 . .
C3 C7 H7A 109.5 . .
C3 C7 H7B 109.5 . .
H7A C7 H7B 109.5 . .
C3 C7 H7C 109.5 . .
H7A C7 H7C 109.5 . .
H7B C7 H7C 109.5 . .
C4 C8 H8A 109.5 . .
C4 C8 H8B 109.5 . .
H8A C8 H8B 109.5 . .
C4 C8 H8C 109.5 . .
H8A C8 H8C 109.5 . .
H8B C8 H8C 109.5 . .
C5 C9 H9A 109.5 . .
C5 C9 H9B 109.5 . .
H9A C9 H9B 109.5 . .
C5 C9 H9C 109.5 . .
H9A C9 H9C 109.5 . .
H9B C9 H9C 109.5 . .
Si1 C10 H10A 109.5 . .
Si1 C10 H10B 109.5 . .
H10A C10 H10B 109.5 . .
Si1 C10 H10C 109.5 . .
H10A C10 H10C 109.5 . .
H10B C10 H10C 109.5 . .
Si1 C11 H11A 109.5 . .
Si1 C11 H11B 109.5 . .
H11A C11 H11B 109.5 . .
Si1 C11 H11C 109.5 . .
H11A C11 H11C 109.5 . .
H11B C11 H11C 109.5 . .
Si1 C12 H12A 109.5 . .
Si1 C12 H12B 109.5 . .
H12A C12 H12B 109.5 . .
Si1 C12 H12C 109.5 . .
H12A C12 H12C 109.5 . .
H12B C12 H12C 109.5 . .
N1 C13 N2 114.2(3) . .
N1 C13 C21 123.7(3) . .
N2 C13 C21 122.0(3) . .
N1 C13 Y1 58.78(19) . .
N2 C13 Y1 57.06(19) . .
C21 C13 Y1 166.8(3) . .
C19 C14 C15 118.1(4) . .
C19 C14 N1 123.6(4) . .
C15 C14 N1 118.1(4) . .
C14 C15 C16 120.5(4) . .
C14 C15 H15 119.8 . .
C16 C15 H15 119.8 . .
C17 C16 C15 121.2(4) . .
C17 C16 H16 119.4 . .
C15 C16 H16 119.4 . .
C18 C17 C16 117.4(4) . .
C18 C17 C20 121.5(4) . .
C16 C17 C20 121.1(4) . .
C17 C18 C19 122.1(4) . .
C17 C18 H18 118.9 . .
C19 C18 H18 118.9 . .
C14 C19 C18 120.6(4) . .
C14 C19 H19 119.7 . .
C18 C19 H19 119.7 . .
C17 C20 H20A 109.5 . .
C17 C20 H20B 109.5 . .
H20A C20 H20B 109.5 . .
C17 C20 H20C 109.5 . .
H20A C20 H20C 109.5 . .
H20B C20 H20C 109.5 . .
C22 C21 C26 119.4(4) . .
C22 C21 C13 120.3(4) . .
C26 C21 C13 120.3(4) . .
C23 C22 C21 119.9(5) . .
C23 C22 H22 120.1 . .
C21 C22 H22 120.1 . .
C24 C23 C22 121.4(5) . .
C24 C23 H23 119.3 . .
C22 C23 H23 119.3 . .
C23 C24 C25 119.4(5) . .
C23 C24 H24 120.3 . .
C25 C24 H24 120.3 . .
C24 C25 C26 120.3(5) . .
C24 C25 H25 119.8 . .
C26 C25 H25 119.8 . .
C21 C26 C25 119.6(5) . .
C21 C26 H26 120.2 . .
C25 C26 H26 120.2 . .
C32 C27 C28 117.5(4) . .
C32 C27 N2 123.3(4) . .
C28 C27 N2 118.8(4) . .
C29 C28 C27 120.8(4) . .
C29 C28 H28 119.6 . .
C27 C28 H28 119.6 . .
C30 C29 C28 122.2(4) . .
C30 C29 H29 118.9 . .
C28 C29 H29 118.9 . .
C29 C30 C31 117.0(4) . .
C29 C30 C33 122.6(5) . .
C31 C30 C33 120.3(4) . .
C32 C31 C30 121.1(4) . .
C32 C31 H31 119.4 . .
C30 C31 H31 119.4 . .
C27 C32 C31 121.3(4) . .
C27 C32 H32 119.3 . .
C31 C32 H32 119.3 . .
C30 C33 H33A 109.5 . .
C30 C33 H33B 109.5 . .
H33A C33 H33B 109.5 . .
C30 C33 H33C 109.5 . .
H33A C33 H33C 109.5 . .
H33B C33 H33C 109.5 . .
N4 C34 N3 113.6(3) . .
N4 C34 C42 124.6(3) . .
N3 C34 C42 121.8(3) . .
N4 C34 Y1 57.07(19) . .
N3 C34 Y1 57.5(2) . .
C42 C34 Y1 168.7(3) . .
C40 C35 C36 118.0(4) . .
C40 C35 N3 122.3(3) . .
C36 C35 N3 119.6(4) . .
C37 C36 C35 120.9(4) . .
C37 C36 H36 119.5 . .
C35 C36 H36 119.5 . .
C38 C37 C36 122.2(4) . .
C38 C37 H37 118.9 . .
C36 C37 H37 118.9 . .
C37 C38 C39 116.6(4) . .
C37 C38 C41 122.5(4) . .
C39 C38 C41 120.9(4) . .
C40 C39 C38 121.8(4) . .
C40 C39 H39 119.1 . .
C38 C39 H39 119.1 . .
C35 C40 C39 120.4(4) . .
C35 C40 H40 119.8 . .
C39 C40 H40 119.8 . .
C38 C41 H41A 109.5 . .
C38 C41 H41B 109.5 . .
H41A C41 H41B 109.5 . .
C38 C41 H41C 109.5 . .
H41A C41 H41C 109.5 . .
H41B C41 H41C 109.5 . .
C47 C42 C43 119.0(4) . .
C47 C42 C34 121.1(4) . .
C43 C42 C34 119.9(4) . .
C44 C43 C42 120.9(4) . .
C44 C43 H43 119.5 . .
C42 C43 H43 119.5 . .
C45 C44 C43 120.1(5) . .
C45 C44 H44 120.0 . .
C43 C44 H44 120.0 . .
C44 C45 C46 119.9(4) . .
C44 C45 H45 120.0 . .
C46 C45 H45 120.0 . .
C45 C46 C47 121.3(5) . .
C45 C46 H46 119.3 . .
C47 C46 H46 119.3 . .
C46 C47 C42 118.8(4) . .
C46 C47 H47 120.6 . .
C42 C47 H47 120.6 . .
C53 C48 C49 118.5(4) . .
C53 C48 N4 117.7(4) . .
C49 C48 N4 123.6(4) . .
C50 C49 C48 120.0(4) . .
C50 C49 H49 120.0 . .
C48 C49 H49 120.0 . .
C49 C50 C51 122.4(4) . .
C49 C50 H50 118.8 . .
C51 C50 H50 118.8 . .
C50 C51 C52 117.2(4) . .
C50 C51 C54 121.3(4) . .
C52 C51 C54 121.4(4) . .
C51 C52 C53 120.9(4) . .
C51 C52 H52 119.6 . .
C53 C52 H52 119.6 . .
C48 C53 C52 121.0(4) . .
C48 C53 H53 119.5 . .
C52 C53 H53 119.5 . .
C51 C54 H54A 109.5 . .
C51 C54 H54B 109.5 . .
H54A C54 H54B 109.5 . .
C51 C54 H54C 109.5 . .
H54A C54 H54C 109.5 . .
H54B C54 H54C 109.5 . .
C13 N1 C14 124.0(3) . .
C13 N1 Y1 92.5(2) . .
C14 N1 Y1 143.5(3) . .
C13 N2 C27 123.8(3) . .
C13 N2 Y1 94.0(2) . .
C27 N2 Y1 130.5(3) . .
C34 N4 C48 124.6(3) . .
C34 N4 Y1 94.2(2) . .
C48 N4 Y1 141.2(3) . .
C34 N3 C35 121.3(3) . .
C34 N3 Y1 93.7(2) . .
C35 N3 Y1 135.3(2) . .
C56 C55 C55 113.4(6) . 3_656
C56 C55 H55A 108.9 . .
C55 C55 H55A 108.9 3_656 .
C56 C55 H55B 108.9 . .
C55 C55 H55B 108.9 3_656 .
H55A C55 H55B 107.7 . .
C55 C56 C57 113.6(6) . .
C55 C56 H56A 108.8 . .
C57 C56 H56A 108.8 . .
C55 C56 H56B 108.8 . .
C57 C56 H56B 108.8 . .
H56A C56 H56B 107.7 . .
C56 C57 H57A 109.5 . .
C56 C57 H57B 109.5 . .
H57A C57 H57B 109.5 . .
C56 C57 H57C 109.5 . .
H57A C57 H57C 109.5 . .
H57B C57 H57C 109.5 . .

loop_
_geom_bond_atom_site_label_1
_geom_bond_atom_site_label_2
_geom_bond_distance
_geom_bond_site_symmetry_2
Y1 N2 2.339(3) .
Y1 N4 2.341(3) .
Y1 N3 2.351(3) .
Y1 N1 2.380(3) .
Y1 C2 2.588(4) .
Y1 C1 2.596(4) .
Y1 C3 2.640(4) .
Y1 C5 2.649(4) .
Y1 C4 2.680(4) .
Y1 C13 2.781(4) .
Y1 C34 2.781(4) .
Si1 C12 1.855(6) .
Si1 C1 1.861(4) .
Si1 C10 1.861(6) .
Si1 C11 1.874(6) .
C1 C2 1.435(5) .
C1 C5 1.441(5) .
C2 C3 1.411(6) .
C2 C6 1.512(5) .
C3 C4 1.417(5) .
C3 C7 1.500(5) .
C4 C5 1.407(5) .
C4 C8 1.505(5) .
C5 C9 1.520(5) .
C6 H6A 0.9800 .
C6 H6B 0.9800 .
C6 H6C 0.9800 .
C7 H7A 0.9800 .
C7 H7B 0.9800 .
C7 H7C 0.9800 .
C8 H8A 0.9800 .
C8 H8B 0.9800 .
C8 H8C 0.9800 .
C9 H9A 0.9800 .
C9 H9B 0.9800 .
C9 H9C 0.9800 .
C10 H10A 0.9800 .
C10 H10B 0.9800 .
C10 H10C 0.9800 .
C11 H11A 0.9800 .
C11 H11B 0.9800 .
C11 H11C 0.9800 .
C12 H12A 0.9800 .
C12 H12B 0.9800 .
C12 H12C 0.9800 .
C13 N1 1.336(5) .
C13 N2 1.349(5) .
C13 C21 1.499(5) .
C14 C19 1.379(5) .
C14 C15 1.387(6) .
C14 N1 1.421(5) .
C15 C16 1.392(5) .
C15 H15 0.9500 .
C16 C17 1.382(6) .
C16 H16 0.9500 .
C17 C18 1.372(6) .
C17 C20 1.515(5) .
C18 C19 1.379(5) .
C18 H18 0.9500 .
C19 H19 0.9500 .
C20 H20A 0.9800 .
C20 H20B 0.9800 .
C20 H20C 0.9800 .
C21 C22 1.388(6) .
C21 C26 1.391(6) .
C22 C23 1.372(6) .
C22 H22 0.9500 .
C23 C24 1.366(8) .
C23 H23 0.9500 .
C24 C25 1.383(8) .
C24 H24 0.9500 .
C25 C26 1.392(6) .
C25 H25 0.9500 .
C26 H26 0.9500 .
C27 C32 1.386(6) .
C27 C28 1.387(6) .
C27 N2 1.408(5) .
C28 C29 1.383(6) .
C28 H28 0.9500 .
C29 C30 1.378(6) .
C29 H29 0.9500 .
C30 C31 1.391(6) .
C30 C33 1.500(6) .
C31 C32 1.388(6) .
C31 H31 0.9500 .
C32 H32 0.9500 .
C33 H33A 0.9800 .
C33 H33B 0.9800 .
C33 H33C 0.9800 .
C34 N4 1.340(5) .
C34 N3 1.341(5) .
C34 C42 1.495(5) .
C35 C40 1.382(5) .
C35 C36 1.382(5) .
C35 N3 1.424(5) .
C36 C37 1.381(6) .
C36 H36 0.9500 .
C37 C38 1.371(6) .
C37 H37 0.9500 .
C38 C39 1.395(6) .
C38 C41 1.505(6) .
C39 C40 1.385(6) .
C39 H39 0.9500 .
C40 H40 0.9500 .
C41 H41A 0.9800 .
C41 H41B 0.9800 .
C41 H41C 0.9800 .
C42 C47 1.395(6) .
C42 C43 1.395(6) .
C43 C44 1.372(6) .
C43 H43 0.9500 .
C44 C45 1.369(7) .
C44 H44 0.9500 .
C45 C46 1.371(7) .
C45 H45 0.9500 .
C46 C47 1.391(6) .
C46 H46 0.9500 .
C47 H47 0.9500 .
C48 C53 1.378(6) .
C48 C49 1.390(5) .
C48 N4 1.420(4) .
C49 C50 1.379(5) .
C49 H49 0.9500 .
C50 C51 1.384(6) .
C50 H50 0.9500 .
C51 C52 1.387(6) .
C51 C54 1.510(5) .
C52 C53 1.393(5) .
C52 H52 0.9500 .
C53 H53 0.9500 .
C54 H54A 0.9800 .
C54 H54B 0.9800 .
C54 H54C 0.9800 .
C55 C56 1.503(8) .
C55 C55 1.519(11) 3_656
C55 H55A 0.9900 .
C55 H55B 0.9900 .
C56 C57 1.519(9) .
C56 H56A 0.9900 .
C56 H56B 0.9900 .
C57 H57A 0.9800 .
C57 H57B 0.9800 .
C57 H57C 0.9800 .
